data_4348487
loop_
_publ_author_name
'Joslin, Evan E.'
'Zaragoza, Jan Paulo T.'
'Baglia, Regina A.'
'Siegler, Maxime A.'
'Goldberg, David P.'

_publ_section_title
;
 The Influence of Peripheral Substituent Modification on P(V), Mn(III),
 and Mn(V)(O) Corrolazines: X-ray Crystallography, Electrochemical and
 Spectroscopic Properties, and HAT and OAT Reactivities.
;
_journal_issue 17
_journal_name_full 'Inorganic chemistry'
_journal_page_first 8646
_journal_page_last 8660
_journal_paper_doi 10.1021/acs.inorgchem.6b01219
_journal_volume 55
_journal_year 2016
_chemical_formula_moiety 'C73 H59 Mn N7 O9, 0.9(C H Cl3), 1.386(C H3 O)'
_chemical_formula_sum 'C75.29 H64.06 Cl2.7 Mn N7 O10.39'
_chemical_formula_weight 1383.77
_space_group_crystal_system triclinic
_space_group_IT_number 2
_space_group_name_Hall '-P 1'
_space_group_name_H-M_alt 'P -1'
_atom_sites_solution_hydrogens geom
_atom_sites_solution_primary direct
_atom_sites_solution_secondary difmap
_audit_creation_method SHELXL-2013
_cell_angle_alpha 69.721(4)
_cell_angle_beta 86.165(4)
_cell_angle_gamma 80.387(4)
_cell_formula_units_Z 2
_cell_length_a 10.0064(5)
_cell_length_b 18.3946(9)
_cell_length_c 19.5794(9)
_cell_measurement_reflns_used 10166
_cell_measurement_temperature 93(2)
_cell_measurement_theta_max 72.03
_cell_measurement_theta_min 4.08
_cell_volume 3332.8(3)
_computing_cell_refinement
;
CrysAlisPro, Agilent Technologies,
Version 1.171.36.32 (release 02-08-2013 CrysAlis171 .NET)
(compiled Aug  2 2013,16:46:58)
;
_computing_data_collection
;
CrysAlisPro, Agilent Technologies,
Version 1.171.36.32 (release 02-08-2013 CrysAlis171 .NET)
(compiled Aug  2 2013,16:46:58)
;
_computing_data_reduction
;
CrysAlisPro, Agilent Technologies,
Version 1.171.36.32 (release 02-08-2013 CrysAlis171 .NET)
(compiled Aug  2 2013,16:46:58)
;
_computing_molecular_graphics 'SHELXTL v6.10 (Sheldrick, 2008)'
_computing_publication_material 'SHELXTL v6.10 (Sheldrick, 2008)'
_computing_structure_refinement 'SHELXL-2013 (Sheldrick, 2013)'
_computing_structure_solution 'SHELXS-2013 (Sheldrick, 2013)'
_diffrn_ambient_temperature 93(2)
_diffrn_measured_fraction_theta_full 0.993
_diffrn_measured_fraction_theta_max 0.990
_diffrn_measurement_device_type 'SuperNova, Dual, Cu at zero, Atlas'
_diffrn_measurement_method '\w scans'
_diffrn_radiation_monochromator mirror
_diffrn_radiation_source 'SuperNova (Cu) X-ray Source'
_diffrn_radiation_type CuK\a
_diffrn_radiation_wavelength 1.54178
_diffrn_reflns_av_R_equivalents 0.0574
_diffrn_reflns_av_unetI/netI 0.0527
_diffrn_reflns_Laue_measured_fraction_full 0.993
_diffrn_reflns_Laue_measured_fraction_max 0.990
_diffrn_reflns_limit_h_max 12
_diffrn_reflns_limit_h_min -12
_diffrn_reflns_limit_k_max 22
_diffrn_reflns_limit_k_min -22
_diffrn_reflns_limit_l_max 22
_diffrn_reflns_limit_l_min -24
_diffrn_reflns_number 42229
_diffrn_reflns_point_group_measured_fraction_full 0.993
_diffrn_reflns_point_group_measured_fraction_max 0.990
_diffrn_reflns_theta_full 67.679
_diffrn_reflns_theta_max 71.897
_diffrn_reflns_theta_min 2.873
_exptl_absorpt_coefficient_mu 3.158
_exptl_absorpt_correction_T_max 0.936
_exptl_absorpt_correction_T_min 0.349
_exptl_absorpt_correction_type analytical
_exptl_absorpt_process_details
;
CrysAlisPro, Agilent Technologies,
Version 1.171.36.32 (release 02-08-2013 CrysAlis171 .NET)
(compiled Aug  2 2013,16:46:58)
Analytical numeric absorption correction using a multifaceted crystal
			model based on expressions derived by R.C. Clark & J.S. Reid.
(Clark, R. C. & Reid, J. S. (1995). Acta Cryst. A51, 887-897)
;
_exptl_crystal_colour 'dark brown'
_exptl_crystal_density_diffrn 1.379
_exptl_crystal_description 'thin plate'
_exptl_crystal_F_000 1438
_exptl_crystal_size_max 0.61
_exptl_crystal_size_mid 0.24
_exptl_crystal_size_min 0.02
_refine_diff_density_max 1.208
_refine_diff_density_min -0.746
_refine_diff_density_rms 0.076
_refine_ls_extinction_method none
_refine_ls_goodness_of_fit_ref 1.042
_refine_ls_hydrogen_treatment constr
_refine_ls_matrix_type full
_refine_ls_number_parameters 1006
_refine_ls_number_reflns 12960
_refine_ls_number_restraints 382
_refine_ls_restrained_S_all 1.037
_refine_ls_R_factor_all 0.0920
_refine_ls_R_factor_gt 0.0695
_refine_ls_shift/su_max 0.000
_refine_ls_shift/su_mean 0.000
_refine_ls_structure_factor_coef Fsqd
_refine_ls_weighting_details
;
 w=1/[\s^2^(Fo^2^)+(0.1333P)^2^+1.2431P]
 where P=(Fo^2^+2Fc^2^)/3
;
_refine_ls_weighting_scheme calc
_refine_ls_wR_factor_gt 0.1949
_refine_ls_wR_factor_ref 0.2181
_reflns_Friedel_coverage 0.000
_reflns_number_gt 9476
_reflns_number_total 12960
_reflns_threshold_expression 'I > 2\s(I)'
_cod_data_source_file ic6b01219_si_004.cif
_cod_data_source_block MnIII(MeOP8Cz)(HOMe)
_cod_original_cell_volume 3332.9(3)
_cod_original_formula_sum 'C75.29 H64.06 Cl2.70 Mn N7 O10.39'
_cod_database_code 4348487
_shelx_space_group_comment
;
The symmetry employed for this shelxl refinement is uniquely defined
by the following loop, which should always be used as a source of
symmetry information in preference to the above space-group names.
They are only intended as comments.
;
_shelxl_version_number 2013-2

loop_
_space_group_symop_operation_xyz
'x, y, z'
'-x, -y, -z'

loop_
_atom_site_label
_atom_site_type_symbol
_atom_site_fract_x
_atom_site_fract_y
_atom_site_fract_z
_atom_site_U_iso_or_equiv
_atom_site_adp_type
_atom_site_occupancy
_atom_site_site_symmetry_order
_atom_site_calc_flag
_atom_site_refinement_flags_posn
_atom_site_refinement_flags_adp
_atom_site_refinement_flags_occupancy
_atom_site_disorder_assembly
_atom_site_disorder_group
Mn1 Mn 0.24612(7) 0.34950(3) 0.23336(3) 0.04868(19) Uani 1 1 d D . . . .
C1 C 0.3752(4) 0.22606(19) 0.1773(2) 0.0476(8) Uani 1 1 d . . . . .
C2 C 0.4191(4) 0.14104(18) 0.20442(19) 0.0431(8) Uani 1 1 d . . . . .
C3 C 0.3714(4) 0.11441(18) 0.27535(19) 0.0429(7) Uani 1 1 d . . . . .
C4 C 0.3019(4) 0.18043(18) 0.29265(19) 0.0457(8) Uani 1 1 d . . . . .
C5 C 0.1688(4) 0.23860(17) 0.37046(17) 0.0406(7) Uani 1 1 d . . . . .
C6 C 0.0920(4) 0.23655(18) 0.43550(17) 0.0395(7) Uani 1 1 d . . . . .
C7 C 0.0238(4) 0.31205(18) 0.42544(18) 0.0409(7) Uani 1 1 d . . . . .
C8 C 0.0642(4) 0.36148(18) 0.35315(18) 0.0415(7) Uani 1 1 d . . . . .
C9 C 0.0518(4) 0.47892(18) 0.25329(19) 0.0422(7) Uani 1 1 d . . . . .
C10 C 0.0023(4) 0.55959(17) 0.21058(18) 0.0417(7) Uani 1 1 d . . . . .
C11 C 0.0554(4) 0.57177(17) 0.14003(19) 0.0415(7) Uani 1 1 d . . . . .
C12 C 0.1390(4) 0.50062(19) 0.14005(19) 0.0448(8) Uani 1 1 d . . . . .
C13 C 0.2220(4) 0.46486(18) 0.09392(19) 0.0480(8) Uani 1 1 d . . . . .
C14 C 0.2641(4) 0.47820(19) 0.01949(19) 0.0443(8) Uani 1 1 d . . . . .
C15 C 0.3365(4) 0.40837(19) 0.01497(19) 0.0442(8) Uani 1 1 d . . . . .
C16 C 0.3397(4) 0.3513(2) 0.08771(19) 0.0461(8) Uani 1 1 d . . . . .
N1 N 0.3923(3) 0.27374(16) 0.10892(16) 0.0459(7) Uani 1 1 d . . . . .
N2 N 0.3064(4) 0.24678(16) 0.23255(17) 0.0495(7) Uani 1 1 d . . . . .
N3 N 0.2401(3) 0.17715(15) 0.35626(15) 0.0425(6) Uani 1 1 d . . . . .
N4 N 0.1529(3) 0.31570(15) 0.32309(15) 0.0438(7) Uani 1 1 d . . . . .
N5 N 0.0167(3) 0.43809(15) 0.32226(15) 0.0419(6) Uani 1 1 d . . . . .
N6 N 0.1352(4) 0.44824(16) 0.21034(17) 0.0488(7) Uani 1 1 d . . . . .
N7 N 0.2747(4) 0.38774(17) 0.13173(17) 0.0524(8) Uani 1 1 d . . . . .
C17 C 0.4914(4) 0.09562(19) 0.16070(19) 0.0434(8) Uani 1 1 d . . . . .
C18 C 0.5803(4) 0.1291(2) 0.1046(2) 0.0545(9) Uani 1 1 d . . . . .
H18 H 0.5941 0.1816 0.0952 0.065 Uiso 1 1 calc R U . . .
C19 C 0.6487(5) 0.0875(3) 0.0626(3) 0.0639(12) Uani 1 1 d . . . . .
H19 H 0.7100 0.1111 0.0255 0.077 Uiso 1 1 calc R U . . .
C20 C 0.6278(4) 0.0113(2) 0.0746(2) 0.0539(9) Uani 1 1 d . . . . .
C21 C 0.5388(4) -0.0230(2) 0.1288(2) 0.0512(9) Uani 1 1 d . . . . .
H21 H 0.5234 -0.0750 0.1368 0.061 Uiso 1 1 calc R U . . .
C22 C 0.4718(4) 0.01885(19) 0.1715(2) 0.0472(8) Uani 1 1 d . . . . .
H22 H 0.4114 -0.0053 0.2089 0.057 Uiso 1 1 calc R U . . .
O1 O 0.6987(4) -0.02384(18) 0.02870(19) 0.0741(10) Uani 1 1 d . . . . .
C23 C 0.6807(6) -0.1023(2) 0.0379(3) 0.0740(14) Uani 1 1 d . . . . .
H23A H 0.7134 -0.1375 0.0860 0.111 Uiso 1 1 calc R U . . .
H23B H 0.7321 -0.1189 0.0001 0.111 Uiso 1 1 calc R U . . .
H23C H 0.5843 -0.1041 0.0340 0.111 Uiso 1 1 calc R U . . .
C24 C 0.3840(4) 0.03496(17) 0.33155(17) 0.0402(7) Uani 0.765(12) 1 d D U P A 1
C25 C 0.2708(7) -0.0016(4) 0.3535(4) 0.0460(14) Uani 0.765(12) 1 d D U P A 1
H25 H 0.1897 0.0194 0.3263 0.055 Uiso 0.765(12) 1 calc R U P A 1
C26 C 0.2737(7) -0.0687(4) 0.4149(4) 0.0442(16) Uani 0.765(12) 1 d D U P A 1
H26 H 0.1953 -0.0933 0.4297 0.053 Uiso 0.765(12) 1 calc R U P A 1
C27 C 0.3920(7) -0.0993(3) 0.4544(3) 0.0444(14) Uani 0.765(12) 1 d D U P A 1
C28 C 0.5061(7) -0.0638(3) 0.4336(3) 0.0486(15) Uani 0.765(12) 1 d D U P A 1
H28 H 0.5870 -0.0849 0.4610 0.058 Uiso 0.765(12) 1 calc R U P A 1
C29 C 0.5016(6) 0.0038(4) 0.3717(4) 0.0501(19) Uani 0.765(12) 1 d D U P A 1
H29 H 0.5799 0.0286 0.3571 0.060 Uiso 0.765(12) 1 calc R U P A 1
O2 O 0.3843(6) -0.1653(3) 0.5143(3) 0.0574(12) Uani 0.765(12) 1 d D U P A 1
C30 C 0.4908(10) -0.1838(4) 0.5657(4) 0.094(3) Uani 0.765(12) 1 d D U P A 1
H30A H 0.5762 -0.2021 0.5449 0.141 Uiso 0.765(12) 1 calc R U P A 1
H30B H 0.4692 -0.2251 0.6104 0.141 Uiso 0.765(12) 1 calc R U P A 1
H30C H 0.4998 -0.1369 0.5768 0.141 Uiso 0.765(12) 1 calc R U P A 1
C24' C 0.3840(4) 0.03496(17) 0.33155(17) 0.0402(7) Uani 0.235(12) 1 d D U P A 2
C25' C 0.2706(19) -0.0003(12) 0.3592(14) 0.045(3) Uani 0.235(12) 1 d D U P A 2
H25' H 0.1828 0.0277 0.3441 0.054 Uiso 0.235(12) 1 calc R U P A 2
C26' C 0.284(2) -0.0764(13) 0.4089(14) 0.043(3) Uani 0.235(12) 1 d D U P A 2
H26' H 0.2094 -0.1043 0.4211 0.051 Uiso 0.235(12) 1 calc R U P A 2
C27' C 0.410(2) -0.1105(11) 0.4400(12) 0.048(3) Uani 0.235(12) 1 d D U P A 2
C28' C 0.523(2) -0.0754(11) 0.4151(11) 0.044(3) Uani 0.235(12) 1 d D U P A 2
H28' H 0.6097 -0.1006 0.4352 0.053 Uiso 0.235(12) 1 calc R U P A 2
C29' C 0.5094(18) -0.0019(13) 0.3596(14) 0.042(3) Uani 0.235(12) 1 d D U P A 2
H29' H 0.5871 0.0225 0.3413 0.050 Uiso 0.235(12) 1 calc R U P A 2
O2' O 0.4118(18) -0.1826(9) 0.4921(10) 0.061(3) Uani 0.235(12) 1 d D U P A 2
C30' C 0.538(2) -0.2219(12) 0.5225(14) 0.086(6) Uani 0.235(12) 1 d D U P A 2
H30D H 0.6081 -0.2123 0.4845 0.129 Uiso 0.235(12) 1 calc R U P A 2
H30E H 0.5346 -0.2783 0.5434 0.129 Uiso 0.235(12) 1 calc R U P A 2
H30F H 0.5584 -0.2026 0.5608 0.129 Uiso 0.235(12) 1 calc R U P A 2
C31 C 0.0966(3) 0.16584(17) 0.50146(17) 0.0382(7) Uani 1 1 d . . . . .
C32 C 0.1054(4) 0.09090(19) 0.49736(18) 0.0409(7) Uani 1 1 d . . . . .
H32 H 0.1029 0.0851 0.4511 0.049 Uiso 1 1 calc R U . . .
C33 C 0.1178(4) 0.02503(18) 0.5595(2) 0.0445(8) Uani 1 1 d . . . . .
H33 H 0.1233 -0.0255 0.5558 0.053 Uiso 1 1 calc R U . . .
C34 C 0.1223(4) 0.03282(18) 0.62742(18) 0.0421(7) Uani 1 1 d . . . . .
C35 C 0.1153(4) 0.10636(19) 0.63316(18) 0.0424(7) Uani 1 1 d . . . . .
H35 H 0.1200 0.1117 0.6794 0.051 Uiso 1 1 calc R U . . .
C36 C 0.1012(4) 0.17232(18) 0.57016(18) 0.0417(7) Uani 1 1 d . . . . .
H36 H 0.0945 0.2229 0.5741 0.050 Uiso 1 1 calc R U . . .
O3 O 0.1371(3) -0.03605(14) 0.68538(14) 0.0523(6) Uani 1 1 d . . . . .
C37 C 0.1576(5) -0.0312(2) 0.7559(2) 0.0575(10) Uani 1 1 d . . . . .
H37A H 0.2392 -0.0077 0.7543 0.086 Uiso 1 1 calc R U . . .
H37B H 0.1685 -0.0840 0.7925 0.086 Uiso 1 1 calc R U . . .
H37C H 0.0789 0.0013 0.7687 0.086 Uiso 1 1 calc R U . . .
C38 C -0.0793(4) 0.34009(18) 0.47049(17) 0.0396(7) Uani 1 1 d . . . . .
C39 C -0.1848(4) 0.2975(2) 0.50222(19) 0.0481(8) Uani 1 1 d . . . . .
H39 H -0.1827 0.2471 0.4987 0.058 Uiso 1 1 calc R U . . .
C40 C -0.2924(4) 0.3270(2) 0.5387(2) 0.0560(10) Uani 1 1 d . . . . .
H40 H -0.3624 0.2968 0.5598 0.067 Uiso 1 1 calc R U . . .
C41 C -0.2973(4) 0.4000(2) 0.5441(2) 0.0550(9) Uani 1 1 d . . . . .
C42 C -0.1900(4) 0.4429(2) 0.5152(2) 0.0511(8) Uani 1 1 d . . . . .
H42 H -0.1908 0.4923 0.5206 0.061 Uiso 1 1 calc R U . . .
C43 C -0.0840(4) 0.41289(19) 0.47923(18) 0.0434(7) Uani 1 1 d . . . . .
H43 H -0.0124 0.4423 0.4599 0.052 Uiso 1 1 calc R U . . .
O4 O -0.4009(3) 0.4373(2) 0.57402(19) 0.0733(9) Uani 1 1 d . . . . .
C44 C -0.5127(6) 0.3937(5) 0.6060(4) 0.105(2) Uani 1 1 d . . . . .
H44A H -0.5543 0.3813 0.5683 0.158 Uiso 1 1 calc R U . . .
H44B H -0.5808 0.4258 0.6263 0.158 Uiso 1 1 calc R U . . .
H44C H -0.4780 0.3450 0.6448 0.158 Uiso 1 1 calc R U . . .
C45 C -0.0828(4) 0.61352(17) 0.24135(18) 0.0404(7) Uani 1 1 d . . . . .
C46 C -0.0629(4) 0.60774(18) 0.31386(19) 0.0442(8) Uani 1 1 d . . . . .
H46 H 0.0072 0.5694 0.3414 0.053 Uiso 1 1 calc R U . . .
C47 C -0.1415(4) 0.65564(19) 0.34573(19) 0.0471(8) Uani 1 1 d . . . . .
H47 H -0.1252 0.6502 0.3946 0.056 Uiso 1 1 calc R U . . .
C48 C -0.2449(4) 0.7121(2) 0.3071(2) 0.0490(8) Uani 1 1 d . . . . .
C49 C -0.2667(4) 0.7198(2) 0.2352(2) 0.0498(8) Uani 1 1 d . . . . .
H49 H -0.3368 0.7587 0.2082 0.060 Uiso 1 1 calc R U . . .
C50 C -0.1867(4) 0.67094(19) 0.20255(19) 0.0458(8) Uani 1 1 d . . . . .
H50 H -0.2029 0.6767 0.1535 0.055 Uiso 1 1 calc R U . . .
O5 O -0.3190(3) 0.75599(16) 0.34379(16) 0.0613(7) Uani 1 1 d . . . . .
C51 C -0.4140(7) 0.8211(3) 0.3037(3) 0.0875(18) Uani 1 1 d . . . . .
H51A H -0.3675 0.8561 0.2630 0.131 Uiso 1 1 calc R U . . .
H51B H -0.4552 0.8498 0.3356 0.131 Uiso 1 1 calc R U . . .
H51C H -0.4848 0.8024 0.2849 0.131 Uiso 1 1 calc R U . . .
C52 C 0.0317(3) 0.64773(17) 0.07815(18) 0.0396(7) Uani 1 1 d . . . . .
C53 C 0.0785(4) 0.71311(19) 0.08255(19) 0.0455(8) Uani 1 1 d . . . . .
H53 H 0.1280 0.7085 0.1240 0.055 Uiso 1 1 calc R U . . .
C54 C 0.0538(4) 0.78465(19) 0.0272(2) 0.0472(8) Uani 1 1 d . . . . .
H54 H 0.0869 0.8288 0.0306 0.057 Uiso 1 1 calc R U . . .
C55 C -0.0194(4) 0.79237(18) -0.03336(19) 0.0426(7) Uani 1 1 d . . . . .
C56 C -0.0682(4) 0.72798(19) -0.03852(19) 0.0449(8) Uani 1 1 d . . . . .
H56 H -0.1194 0.7331 -0.0795 0.054 Uiso 1 1 calc R U . . .
C57 C -0.0410(4) 0.65581(18) 0.01731(19) 0.0434(7) Uani 1 1 d . . . . .
H57 H -0.0728 0.6114 0.0137 0.052 Uiso 1 1 calc R U . . .
O6 O -0.0382(3) 0.86577(13) -0.08493(14) 0.0509(6) Uani 1 1 d . . . . .
C58 C -0.1214(5) 0.8776(2) -0.1440(2) 0.0558(10) Uani 1 1 d . . . . .
H58A H -0.0774 0.8469 -0.1737 0.084 Uiso 1 1 calc R U . . .
H58B H -0.1361 0.9334 -0.1737 0.084 Uiso 1 1 calc R U . . .
H58C H -0.2088 0.8607 -0.1258 0.084 Uiso 1 1 calc R U . . .
C59 C 0.2304(4) 0.55386(18) -0.04132(18) 0.0428(7) Uani 1 1 d . . . . .
C60 C 0.2715(4) 0.6222(2) -0.0395(2) 0.0458(8) Uani 1 1 d . . . . .
H60 H 0.3195 0.6204 0.0015 0.055 Uiso 1 1 calc R U . . .
C61 C 0.2432(4) 0.69252(19) -0.0967(2) 0.0471(8) Uani 1 1 d . . . . .
H61 H 0.2720 0.7384 -0.0948 0.057 Uiso 1 1 calc R U . . .
C62 C 0.1729(4) 0.69598(19) -0.15676(19) 0.0447(8) Uani 1 1 d . . . . .
C63 C 0.1295(4) 0.6294(2) -0.1595(2) 0.0485(8) Uani 1 1 d . . . . .
H63 H 0.0797 0.6318 -0.2001 0.058 Uiso 1 1 calc R U . . .
C64 C 0.1598(4) 0.55844(19) -0.1019(2) 0.0465(8) Uani 1 1 d . . . . .
H64 H 0.1316 0.5125 -0.1042 0.056 Uiso 1 1 calc R U . . .
O7 O 0.1536(3) 0.76795(14) -0.21037(14) 0.0525(6) Uani 1 1 d . . . . .
C65 C 0.0792(5) 0.7752(2) -0.2727(2) 0.0633(11) Uani 1 1 d . . . . .
H65A H 0.1269 0.7396 -0.2969 0.095 Uiso 1 1 calc R U . . .
H65B H 0.0711 0.8293 -0.3066 0.095 Uiso 1 1 calc R U . . .
H65C H -0.0114 0.7617 -0.2575 0.095 Uiso 1 1 calc R U . . .
C66 C 0.4088(3) 0.39075(19) -0.04652(18) 0.0421(7) Uani 1 1 d . . . . .
C67 C 0.4754(4) 0.4469(2) -0.0993(2) 0.0516(9) Uani 1 1 d . . . . .
H67 H 0.4662 0.4985 -0.0978 0.062 Uiso 1 1 calc R U . . .
C68 C 0.5545(4) 0.4281(2) -0.1536(2) 0.0553(10) Uani 1 1 d . . . . .
H68 H 0.6000 0.4667 -0.1881 0.066 Uiso 1 1 calc R U . . .
C69 C 0.5674(4) 0.3540(2) -0.15772(19) 0.0493(8) Uani 1 1 d . . . . .
C70 C 0.5013(4) 0.2970(2) -0.1060(2) 0.0505(8) Uani 1 1 d . . . . .
H70 H 0.5108 0.2455 -0.1079 0.061 Uiso 1 1 calc R U . . .
C71 C 0.4219(4) 0.3163(2) -0.05222(19) 0.0482(8) Uani 1 1 d . . . . .
H71 H 0.3752 0.2779 -0.0183 0.058 Uiso 1 1 calc R U . . .
O8 O 0.6410(3) 0.32925(19) -0.20918(15) 0.0603(7) Uani 1 1 d . . . . .
C72 C 0.7073(5) 0.3865(3) -0.2641(2) 0.0705(13) Uani 1 1 d . . . . .
H72A H 0.6397 0.4311 -0.2900 0.106 Uiso 1 1 calc R U . . .
H72B H 0.7545 0.3630 -0.2986 0.106 Uiso 1 1 calc R U . . .
H72C H 0.7729 0.4047 -0.2412 0.106 Uiso 1 1 calc R U . . .
O9 O 0.4332(4) 0.3676(4) 0.2658(3) 0.0655(13) Uani 0.742(10) 1 d D U P B 1
C73 C 0.5507(6) 0.3395(4) 0.2363(4) 0.072(2) Uani 0.742(10) 1 d D U P B 1
H73A H 0.5711 0.2825 0.2598 0.107 Uiso 0.742(10) 1 calc R U P B 1
H73B H 0.6256 0.3638 0.2442 0.107 Uiso 0.742(10) 1 calc R U P B 1
H73C H 0.5390 0.3522 0.1840 0.107 Uiso 0.742(10) 1 calc R U P B 1
O9' O 0.4078(14) 0.3781(13) 0.2825(10) 0.0655(13) Uani 0.258(10) 1 d D U P B 2
C73' C 0.414(3) 0.4071(12) 0.3392(11) 0.088(6) Uani 0.258(10) 1 d D U P B 2
H73D H 0.3368 0.4489 0.3358 0.132 Uiso 0.2576 1 calc . U P B 2
H73E H 0.4986 0.4281 0.3356 0.132 Uiso 0.2576 1 calc . U P B 2
H73F H 0.4096 0.3646 0.3860 0.132 Uiso 0.2576 1 calc . U P B 2
O10 O 0.4799(7) 0.3809(5) 0.3841(3) 0.085(2) Uani 0.607(10) 1 d D . P C 1
C74 C 0.3883(10) 0.3728(8) 0.4418(6) 0.097(4) Uani 0.607(10) 1 d D . P C 1
H74A H 0.4058 0.3193 0.4767 0.145 Uiso 0.607(10) 1 calc R U P C 1
H74B H 0.2958 0.3835 0.4234 0.145 Uiso 0.607(10) 1 calc R U P C 1
H74C H 0.3987 0.4101 0.4659 0.145 Uiso 0.607(10) 1 calc R U P C 1
O11 O 0.7037(6) 0.4438(3) 0.3453(3) 0.0880(18) Uani 0.779(9) 1 d D . P D 1
C75 C 0.6777(7) 0.4904(4) 0.2761(4) 0.0751(19) Uani 0.779(9) 1 d D . P D 1
H75A H 0.6953 0.5433 0.2695 0.113 Uiso 0.779(9) 1 calc R U P D 1
H75B H 0.5826 0.4927 0.2653 0.113 Uiso 0.779(9) 1 calc R U P D 1
H75C H 0.7364 0.4693 0.2431 0.113 Uiso 0.779(9) 1 calc R U P D 1
C1S C 0.1770(7) -0.1594(3) 0.2007(3) 0.0668(14) Uani 0.807(4) 1 d D U P E 1
H1S H 0.2406 -0.2082 0.2025 0.080 Uiso 0.807(4) 1 calc R U P E 1
Cl1 Cl 0.21398(14) -0.13161(9) 0.27413(8) 0.0659(4) Uani 0.807(4) 1 d D U P E 1
Cl2 Cl 0.00887(19) -0.18086(12) 0.20875(10) 0.0788(6) Uani 0.807(4) 1 d D U P E 1
Cl3 Cl 0.2030(2) -0.08640(12) 0.11832(9) 0.0817(6) Uani 0.807(4) 1 d D U P E 1
C1S' C 0.132(2) -0.176(2) 0.2035(12) 0.0668(14) Uani 0.093(3) 1 d D U P F 2
H1S' H 0.1400 -0.2276 0.1965 0.080 Uiso 0.093(3) 1 calc R U P F 2
Cl1' Cl 0.174(2) -0.1966(12) 0.2941(9) 0.099(5) Uani 0.093(3) 1 d D U P F 2
Cl2' Cl -0.0354(17) -0.1280(11) 0.1790(9) 0.088(4) Uani 0.093(3) 1 d D U P F 2
Cl3' Cl 0.256(2) -0.1285(12) 0.1486(11) 0.103(5) Uani 0.093(3) 1 d D U P F 2

loop_
_atom_site_aniso_label
_atom_site_aniso_U_11
_atom_site_aniso_U_22
_atom_site_aniso_U_33
_atom_site_aniso_U_23
_atom_site_aniso_U_13
_atom_site_aniso_U_12
Mn1 0.0651(4) 0.0220(2) 0.0400(3) 0.0068(2) 0.0133(3) 0.0019(2)
C1 0.057(2) 0.0244(15) 0.0455(18) 0.0036(13) 0.0100(15) -0.0001(14)
C2 0.0455(19) 0.0235(14) 0.0445(17) 0.0056(12) 0.0051(14) -0.0022(13)
C3 0.0443(18) 0.0259(14) 0.0437(17) 0.0027(13) 0.0063(14) 0.0005(13)
C4 0.054(2) 0.0242(14) 0.0430(17) 0.0048(13) 0.0067(15) -0.0006(13)
C5 0.0500(19) 0.0223(13) 0.0350(15) 0.0053(11) 0.0013(13) 0.0006(12)
C6 0.0470(18) 0.0243(14) 0.0354(15) 0.0033(12) -0.0001(13) -0.0029(12)
C7 0.0503(19) 0.0239(13) 0.0370(16) 0.0043(12) -0.0020(14) -0.0056(13)
C8 0.0492(19) 0.0241(14) 0.0387(16) 0.0029(12) 0.0033(14) -0.0028(13)
C9 0.051(2) 0.0220(13) 0.0425(17) 0.0008(12) 0.0004(14) -0.0023(13)
C10 0.0490(19) 0.0231(14) 0.0391(16) 0.0068(12) -0.0015(14) -0.0048(13)
C11 0.0465(19) 0.0225(13) 0.0447(17) 0.0010(12) 0.0009(14) -0.0031(12)
C12 0.051(2) 0.0268(14) 0.0427(17) 0.0048(13) 0.0044(14) -0.0056(13)
C13 0.061(2) 0.0238(14) 0.0415(17) 0.0086(12) 0.0078(15) -0.0035(14)
C14 0.0493(19) 0.0287(15) 0.0441(17) 0.0013(13) 0.0083(14) -0.0094(14)
C15 0.0477(19) 0.0304(15) 0.0424(17) 0.0029(13) 0.0064(14) -0.0087(14)
C16 0.053(2) 0.0305(15) 0.0411(17) 0.0021(13) 0.0111(15) -0.0056(14)
N1 0.0539(18) 0.0257(12) 0.0426(15) 0.0058(11) 0.0088(13) -0.0050(12)
N2 0.0625(19) 0.0240(12) 0.0433(15) 0.0049(11) 0.0107(13) 0.0041(12)
N3 0.0509(17) 0.0247(12) 0.0370(13) 0.0039(10) 0.0055(12) 0.0006(11)
N4 0.0576(18) 0.0226(12) 0.0367(13) 0.0037(10) 0.0061(12) 0.0009(11)
N5 0.0521(17) 0.0233(12) 0.0367(13) 0.0047(10) 0.0005(12) -0.0020(11)
N6 0.065(2) 0.0239(12) 0.0430(15) 0.0043(11) 0.0067(14) -0.0035(12)
N7 0.070(2) 0.0270(13) 0.0406(15) 0.0070(11) 0.0112(14) -0.0002(13)
C17 0.0429(18) 0.0288(14) 0.0438(17) 0.0027(13) 0.0073(14) -0.0012(13)
C18 0.059(2) 0.0372(17) 0.060(2) -0.0073(16) 0.0196(18) -0.0163(16)
C19 0.068(3) 0.049(2) 0.066(3) -0.0104(19) 0.031(2) -0.0164(19)
C20 0.058(2) 0.0420(18) 0.051(2) -0.0069(16) 0.0124(17) -0.0034(17)
C21 0.054(2) 0.0295(15) 0.057(2) -0.0003(14) 0.0057(17) -0.0031(15)
C22 0.0453(19) 0.0267(14) 0.0532(19) 0.0028(13) 0.0095(15) -0.0007(13)
O1 0.095(3) 0.0499(16) 0.0695(19) -0.0171(14) 0.0323(18) -0.0104(16)
C23 0.101(4) 0.041(2) 0.065(3) -0.0112(19) 0.017(3) 0.008(2)
C24 0.0457(16) 0.0244(13) 0.0389(14) 0.0004(11) 0.0030(12) 0.0008(12)
C25 0.050(2) 0.029(2) 0.045(2) 0.004(2) -0.004(2) -0.0034(19)
C26 0.050(3) 0.026(2) 0.046(3) 0.001(2) 0.001(2) -0.007(2)
C27 0.059(3) 0.022(2) 0.042(2) 0.0017(17) -0.002(2) -0.0012(18)
C28 0.048(3) 0.027(2) 0.054(3) 0.004(2) -0.008(2) 0.0057(19)
C29 0.044(2) 0.031(2) 0.057(3) 0.005(2) 0.001(2) -0.0020(19)
O2 0.079(3) 0.0284(19) 0.045(2) 0.0121(16) -0.008(2) -0.0059(18)
C30 0.130(6) 0.049(3) 0.073(4) 0.023(3) -0.042(4) -0.011(4)
C24' 0.0457(16) 0.0244(13) 0.0389(14) 0.0004(11) 0.0030(12) 0.0008(12)
C25' 0.048(4) 0.028(4) 0.045(4) 0.002(4) 0.000(4) -0.003(4)
C26' 0.053(4) 0.023(4) 0.042(4) 0.001(4) -0.001(4) -0.004(4)
C27' 0.058(4) 0.026(4) 0.045(4) 0.005(4) -0.006(4) -0.002(4)
C28' 0.046(4) 0.027(4) 0.047(5) 0.001(4) -0.005(4) 0.000(4)
C29' 0.044(4) 0.025(4) 0.045(4) -0.001(4) 0.003(4) 0.002(4)
O2' 0.077(5) 0.032(5) 0.054(5) 0.010(4) -0.013(5) -0.009(4)
C30' 0.105(10) 0.041(8) 0.077(9) 0.028(7) -0.040(8) -0.004(8)
C31 0.0424(17) 0.0236(13) 0.0362(15) 0.0040(12) 0.0029(13) -0.0028(12)
C32 0.0463(18) 0.0302(15) 0.0385(16) -0.0014(12) 0.0017(13) -0.0081(13)
C33 0.052(2) 0.0224(13) 0.0488(18) 0.0006(13) 0.0028(15) -0.0057(13)
C34 0.0442(18) 0.0272(14) 0.0393(16) 0.0060(12) 0.0019(13) -0.0016(13)
C35 0.0498(19) 0.0316(15) 0.0352(15) 0.0009(12) 0.0014(13) -0.0045(14)
C36 0.051(2) 0.0261(14) 0.0386(16) -0.0009(12) 0.0027(14) -0.0049(13)
O3 0.0679(17) 0.0275(11) 0.0427(13) 0.0106(10) 0.0002(12) -0.0058(11)
C37 0.069(3) 0.0417(19) 0.0403(18) 0.0118(15) -0.0029(17) -0.0068(18)
C38 0.0439(18) 0.0262(13) 0.0354(15) 0.0040(11) -0.0023(13) -0.0004(12)
C39 0.056(2) 0.0308(15) 0.0424(17) 0.0042(13) 0.0022(15) -0.0040(15)
C40 0.052(2) 0.050(2) 0.051(2) 0.0028(16) 0.0047(17) -0.0108(17)
C41 0.054(2) 0.049(2) 0.050(2) -0.0074(16) 0.0049(17) 0.0020(17)
C42 0.056(2) 0.0383(17) 0.052(2) -0.0094(15) 0.0021(16) -0.0012(16)
C43 0.0478(19) 0.0318(15) 0.0406(16) -0.0003(12) 0.0000(14) -0.0052(13)
O4 0.0607(19) 0.074(2) 0.075(2) -0.0204(17) 0.0225(16) -0.0005(16)
C44 0.061(3) 0.138(6) 0.132(6) -0.067(5) 0.045(4) -0.032(4)
C45 0.0462(18) 0.0214(13) 0.0407(16) 0.0063(11) 0.0015(13) -0.0076(12)
C46 0.0498(19) 0.0253(14) 0.0444(17) 0.0035(12) -0.0020(14) -0.0030(13)
C47 0.062(2) 0.0293(15) 0.0413(17) -0.0005(13) 0.0014(15) -0.0085(15)
C48 0.057(2) 0.0329(16) 0.0487(19) -0.0035(14) 0.0048(16) -0.0079(15)
C49 0.047(2) 0.0346(16) 0.0515(19) 0.0030(14) -0.0038(15) 0.0025(14)
C50 0.049(2) 0.0315(15) 0.0426(17) 0.0048(13) -0.0013(14) -0.0038(14)
O5 0.0717(19) 0.0407(13) 0.0604(16) -0.0115(12) 0.0004(14) 0.0087(13)
C51 0.100(4) 0.064(3) 0.082(3) -0.026(3) -0.012(3) 0.038(3)
C52 0.0426(17) 0.0225(13) 0.0394(16) 0.0055(12) 0.0059(13) -0.0035(12)
C53 0.057(2) 0.0281(15) 0.0413(17) -0.0003(13) 0.0033(15) -0.0065(14)
C54 0.061(2) 0.0243(14) 0.0466(18) 0.0001(13) 0.0061(16) -0.0091(14)
C55 0.0457(18) 0.0230(14) 0.0443(17) 0.0035(12) 0.0092(14) -0.0013(12)
C56 0.0436(18) 0.0314(15) 0.0449(17) 0.0033(13) -0.0010(14) -0.0009(13)
C57 0.0477(19) 0.0244(14) 0.0461(17) 0.0016(13) 0.0016(14) -0.0027(13)
O6 0.0591(16) 0.0246(10) 0.0502(14) 0.0084(10) 0.0005(11) -0.0014(10)
C58 0.062(2) 0.0315(16) 0.054(2) 0.0065(15) -0.0027(18) 0.0026(16)
C59 0.0461(18) 0.0280(14) 0.0399(16) 0.0048(13) 0.0056(14) -0.0046(13)
C60 0.0474(19) 0.0337(16) 0.0431(17) 0.0039(13) 0.0018(14) -0.0082(14)
C61 0.0465(19) 0.0298(15) 0.0509(19) 0.0044(14) 0.0029(15) -0.0085(14)
C62 0.0456(19) 0.0275(15) 0.0452(18) 0.0050(13) 0.0049(14) -0.0030(13)
C63 0.051(2) 0.0316(16) 0.0476(18) 0.0032(14) 0.0000(15) -0.0013(14)
C64 0.053(2) 0.0274(14) 0.0471(18) 0.0017(13) 0.0010(15) -0.0047(14)
O7 0.0649(17) 0.0271(11) 0.0482(13) 0.0083(10) -0.0054(12) -0.0040(11)
C65 0.087(3) 0.0335(17) 0.052(2) 0.0061(16) -0.017(2) -0.0004(19)
C66 0.0401(17) 0.0316(15) 0.0402(16) 0.0046(12) 0.0032(13) -0.0049(13)
C67 0.056(2) 0.0351(16) 0.0429(18) 0.0102(14) 0.0066(16) -0.0043(15)
C68 0.050(2) 0.047(2) 0.0468(19) 0.0075(16) 0.0107(16) -0.0048(16)
C69 0.0401(18) 0.053(2) 0.0393(17) -0.0005(15) 0.0028(14) -0.0008(15)
C70 0.052(2) 0.0467(19) 0.0481(19) -0.0103(16) 0.0042(16) -0.0090(16)
C71 0.049(2) 0.0434(18) 0.0416(17) -0.0011(14) 0.0071(15) -0.0119(15)
O8 0.0532(16) 0.0687(18) 0.0448(14) -0.0059(13) 0.0085(12) -0.0037(14)
C72 0.060(3) 0.086(3) 0.044(2) 0.000(2) 0.0169(19) -0.009(2)
O9 0.052(2) 0.051(2) 0.071(3) -0.0031(19) 0.030(2) 0.000(2)
C73 0.049(3) 0.073(4) 0.073(4) -0.006(3) 0.010(3) -0.004(3)
O9' 0.052(2) 0.051(2) 0.071(3) -0.0031(19) 0.030(2) 0.000(2)
C73' 0.086(11) 0.060(9) 0.085(11) 0.005(8) 0.004(10) 0.011(8)
O10 0.084(4) 0.121(6) 0.048(3) -0.020(3) 0.006(3) -0.028(4)
C74 0.078(6) 0.147(10) 0.088(6) -0.071(7) 0.012(5) -0.016(6)
O11 0.086(4) 0.090(3) 0.064(3) -0.004(2) -0.002(2) 0.005(3)
C75 0.063(4) 0.065(4) 0.089(5) -0.015(3) 0.003(3) -0.016(3)
C1S 0.074(3) 0.056(3) 0.075(3) -0.026(2) 0.036(3) -0.027(2)
Cl1 0.0597(8) 0.0694(9) 0.0603(7) -0.0131(6) 0.0128(6) -0.0122(6)
Cl2 0.0896(11) 0.0839(12) 0.0893(11) -0.0533(10) 0.0462(9) -0.0522(10)
Cl3 0.1171(15) 0.0791(11) 0.0588(8) -0.0212(8) 0.0299(9) -0.0601(11)
C1S' 0.074(3) 0.056(3) 0.075(3) -0.026(2) 0.036(3) -0.027(2)
Cl1' 0.105(9) 0.104(9) 0.086(8) -0.042(7) 0.002(7) 0.006(8)
Cl2' 0.112(9) 0.075(8) 0.094(8) -0.043(7) 0.035(7) -0.047(7)
Cl3' 0.106(9) 0.086(8) 0.083(8) 0.009(7) 0.027(7) -0.019(8)

loop_
_atom_type_symbol
_atom_type_description
_atom_type_scat_dispersion_real
_atom_type_scat_dispersion_imag
_atom_type_scat_source
C C 0.0181 0.0091 'International Tables Vol C Tables 4.2.6.8 and 6.1.1.4'
H H 0.0000 0.0000 'International Tables Vol C Tables 4.2.6.8 and 6.1.1.4'
N N 0.0311 0.0180 'International Tables Vol C Tables 4.2.6.8 and 6.1.1.4'
O O 0.0492 0.0322 'International Tables Vol C Tables 4.2.6.8 and 6.1.1.4'
Cl Cl 0.3639 0.7018 'International Tables Vol C Tables 4.2.6.8 and 6.1.1.4'
Mn Mn -0.5299 2.8052 'International Tables Vol C Tables 4.2.6.8 and 6.1.1.4'

loop_
_geom_angle_atom_site_label_1
_geom_angle_atom_site_label_2
_geom_angle_atom_site_label_3
_geom_angle
N7 Mn1 N6 80.45(13)
N7 Mn1 N4 159.08(16)
N6 Mn1 N4 89.25(13)
N7 Mn1 N2 88.80(13)
N6 Mn1 N2 157.40(16)
N4 Mn1 N2 94.16(12)
N7 Mn1 O9 98.2(2)
N6 Mn1 O9 104.5(2)
N4 Mn1 O9 102.0(2)
N2 Mn1 O9 96.6(2)
N7 Mn1 O9' 107.0(5)
N6 Mn1 O9' 96.7(6)
N4 Mn1 O9' 92.2(5)
N2 Mn1 O9' 105.4(6)
N1 C1 N2 126.5(3)
N1 C1 C2 125.3(3)
N2 C1 C2 108.1(3)
C3 C2 C1 106.2(3)
C3 C2 C17 128.9(3)
C1 C2 C17 124.8(3)
C2 C3 C4 108.2(3)
C2 C3 C24 132.1(3)
C4 C3 C24 119.7(3)
N3 C4 N2 126.2(3)
N3 C4 C3 125.3(3)
N2 C4 C3 108.5(3)
N3 C5 N4 125.4(3)
N3 C5 C6 126.5(3)
N4 C5 C6 108.1(3)
C7 C6 C5 107.9(3)
C7 C6 C31 128.5(3)
C5 C6 C31 123.5(3)
C6 C7 C38 130.2(3)
C6 C7 C8 106.3(3)
C38 C7 C8 123.3(3)
N5 C8 N4 127.1(3)
N5 C8 C7 124.5(3)
N4 C8 C7 108.4(3)
N6 C9 N5 124.4(3)
N6 C9 C10 107.4(3)
N5 C9 C10 128.0(3)
C11 C10 C9 106.5(3)
C11 C10 C45 130.6(3)
C9 C10 C45 122.8(3)
C10 C11 C12 107.9(3)
C10 C11 C52 124.7(3)
C12 C11 C52 127.4(3)
N6 C12 C11 106.3(3)
N6 C12 C13 110.7(3)
C11 C12 C13 142.9(3)
N7 C13 C14 105.6(3)
N7 C13 C12 111.6(3)
C14 C13 C12 142.6(3)
C15 C14 C13 108.2(3)
C15 C14 C59 127.2(3)
C13 C14 C59 124.6(3)
C14 C15 C16 106.7(3)
C14 C15 C66 130.8(3)
C16 C15 C66 122.3(3)
N7 C16 N1 124.9(3)
N7 C16 C15 107.3(3)
N1 C16 C15 127.7(3)
C1 N1 C16 120.9(3)
C1 N2 C4 109.0(3)
C1 N2 Mn1 127.0(2)
C4 N2 Mn1 123.5(3)
C5 N3 C4 124.8(3)
C8 N4 C5 109.2(3)
C8 N4 Mn1 126.8(2)
C5 N4 Mn1 124.0(2)
C8 N5 C9 121.2(3)
C9 N6 C12 111.7(3)
C9 N6 Mn1 129.7(2)
C12 N6 Mn1 118.5(3)
C16 N7 C13 112.1(3)
C16 N7 Mn1 129.9(2)
C13 N7 Mn1 118.0(3)
C22 C17 C18 117.3(3)
C22 C17 C2 122.1(3)
C18 C17 C2 120.7(3)
C19 C18 C17 121.6(4)
C19 C18 H18 119.2
C17 C18 H18 119.2
C18 C19 C20 120.1(4)
C18 C19 H19 120.0
C20 C19 H19 120.0
O1 C20 C21 125.0(4)
O1 C20 C19 115.1(4)
C21 C20 C19 119.8(4)
C20 C21 C22 119.7(3)
C20 C21 H21 120.1
C22 C21 H21 120.1
C21 C22 C17 121.5(3)
C21 C22 H22 119.2
C17 C22 H22 119.2
C20 O1 C23 117.9(3)
O1 C23 H23A 109.5
O1 C23 H23B 109.5
H23A C23 H23B 109.5
O1 C23 H23C 109.5
H23A C23 H23C 109.5
H23B C23 H23C 109.5
C25 C24 C29 119.0(5)
C25 C24 C3 119.9(4)
C29 C24 C3 120.0(4)
C24 C25 C26 121.0(6)
C24 C25 H25 119.5
C26 C25 H25 119.5
C27 C26 C25 119.3(6)
C27 C26 H26 120.3
C25 C26 H26 120.3
O2 C27 C28 124.4(5)
O2 C27 C26 114.8(5)
C28 C27 C26 120.7(4)
C27 C28 C29 119.3(5)
C27 C28 H28 120.4
C29 C28 H28 120.4
C24 C29 C28 120.7(6)
C24 C29 H29 119.7
C28 C29 H29 119.7
C27 O2 C30 114.5(5)
O2 C30 H30A 109.5
O2 C30 H30B 109.5
H30A C30 H30B 109.5
O2 C30 H30C 109.5
H30A C30 H30C 109.5
H30B C30 H30C 109.5
C26' C25' H25' 119.7
C27' C26' C25' 118.4(18)
C27' C26' H26' 120.8
C25' C26' H26' 120.8
O2' C27' C28' 124.1(15)
O2' C27' C26' 114.5(15)
C28' C27' C26' 121.2(13)
C27' C28' C29' 119.0(15)
C27' C28' H28' 120.5
C29' C28' H28' 120.5
C28' C29' H29' 119.9
C27' O2' C30' 117.0(15)
O2' C30' H30D 109.5
O2' C30' H30E 109.5
H30D C30' H30E 109.5
O2' C30' H30F 109.5
H30D C30' H30F 109.5
H30E C30' H30F 109.5
C36 C31 C32 118.0(3)
C36 C31 C6 120.0(3)
C32 C31 C6 121.9(3)
C33 C32 C31 121.1(3)
C33 C32 H32 119.5
C31 C32 H32 119.5
C32 C33 C34 120.0(3)
C32 C33 H33 120.0
C34 C33 H33 120.0
O3 C34 C35 124.3(3)
O3 C34 C33 115.4(3)
C35 C34 C33 120.3(3)
C34 C35 C36 119.1(3)
C34 C35 H35 120.4
C36 C35 H35 120.4
C35 C36 C31 121.5(3)
C35 C36 H36 119.2
C31 C36 H36 119.2
C34 O3 C37 117.1(3)
O3 C37 H37A 109.5
O3 C37 H37B 109.5
H37A C37 H37B 109.5
O3 C37 H37C 109.5
H37A C37 H37C 109.5
H37B C37 H37C 109.5
C43 C38 C39 117.1(3)
C43 C38 C7 122.0(3)
C39 C38 C7 120.7(3)
C40 C39 C38 121.8(4)
C40 C39 H39 119.1
C38 C39 H39 119.1
C41 C40 C39 119.9(4)
C41 C40 H40 120.1
C39 C40 H40 120.1
O4 C41 C40 125.5(4)
O4 C41 C42 114.9(4)
C40 C41 C42 119.6(4)
C43 C42 C41 119.8(4)
C43 C42 H42 120.1
C41 C42 H42 120.1
C42 C43 C38 121.7(3)
C42 C43 H43 119.2
C38 C43 H43 119.2
C41 O4 C44 116.4(4)
O4 C44 H44A 109.5
O4 C44 H44B 109.5
H44A C44 H44B 109.5
O4 C44 H44C 109.5
H44A C44 H44C 109.5
H44B C44 H44C 109.5
C50 C45 C46 117.3(3)
C50 C45 C10 123.0(3)
C46 C45 C10 119.7(3)
C47 C46 C45 122.0(3)
C47 C46 H46 119.0
C45 C46 H46 119.0
C46 C47 C48 120.4(4)
C46 C47 H47 119.8
C48 C47 H47 119.8
O5 C48 C47 116.1(4)
O5 C48 C49 124.8(4)
C47 C48 C49 119.2(4)
C48 C49 C50 120.6(3)
C48 C49 H49 119.7
C50 C49 H49 119.7
C49 C50 C45 120.6(3)
C49 C50 H50 119.7
C45 C50 H50 119.7
C48 O5 C51 117.8(4)
O5 C51 H51A 109.5
O5 C51 H51B 109.5
H51A C51 H51B 109.5
O5 C51 H51C 109.5
H51A C51 H51C 109.5
H51B C51 H51C 109.5
C57 C52 C53 118.8(3)
C57 C52 C11 121.6(3)
C53 C52 C11 119.5(3)
C54 C53 C52 120.6(4)
C54 C53 H53 119.7
C52 C53 H53 119.7
C53 C54 C55 120.2(3)
C53 C54 H54 119.9
C55 C54 H54 119.9
O6 C55 C54 115.5(3)
O6 C55 C56 124.4(3)
C54 C55 C56 120.1(3)
C55 C56 C57 119.1(3)
C55 C56 H56 120.4
C57 C56 H56 120.4
C52 C57 C56 121.1(3)
C52 C57 H57 119.5
C56 C57 H57 119.5
C55 O6 C58 117.1(3)
O6 C58 H58A 109.5
O6 C58 H58B 109.5
H58A C58 H58B 109.5
O6 C58 H58C 109.5
H58A C58 H58C 109.5
H58B C58 H58C 109.5
C64 C59 C60 118.2(3)
C64 C59 C14 121.3(3)
C60 C59 C14 120.5(3)
C61 C60 C59 120.9(4)
C61 C60 H60 119.6
C59 C60 H60 119.6
C62 C61 C60 120.1(3)
C62 C61 H61 119.9
C60 C61 H61 119.9
O7 C62 C63 124.9(4)
O7 C62 C61 114.9(3)
C63 C62 C61 120.2(3)
C62 C63 C64 119.3(4)
C62 C63 H63 120.3
C64 C63 H63 120.3
C59 C64 C63 121.3(3)
C59 C64 H64 119.3
C63 C64 H64 119.3
C62 O7 C65 117.2(3)
O7 C65 H65A 109.5
O7 C65 H65B 109.5
H65A C65 H65B 109.5
O7 C65 H65C 109.5
H65A C65 H65C 109.5
H65B C65 H65C 109.5
C71 C66 C67 117.4(3)
C71 C66 C15 121.4(3)
C67 C66 C15 121.0(3)
C68 C67 C66 121.2(4)
C68 C67 H67 119.4
C66 C67 H67 119.4
C69 C68 C67 120.5(3)
C69 C68 H68 119.7
C67 C68 H68 119.7
O8 C69 C68 125.6(3)
O8 C69 C70 114.9(4)
C68 C69 C70 119.5(4)
C71 C70 C69 119.6(4)
C71 C70 H70 120.2
C69 C70 H70 120.2
C70 C71 C66 121.7(3)
C70 C71 H71 119.1
C66 C71 H71 119.1
C69 O8 C72 116.5(4)
O8 C72 H72A 109.5
O8 C72 H72B 109.5
H72A C72 H72B 109.5
O8 C72 H72C 109.5
H72A C72 H72C 109.5
H72B C72 H72C 109.5
C73 O9 Mn1 117.7(5)
O9 C73 H73A 109.5
O9 C73 H73B 109.5
H73A C73 H73B 109.5
O9 C73 H73C 109.5
H73A C73 H73C 109.5
H73B C73 H73C 109.5
C73' O9' Mn1 134.0(15)
O9' C73' H73D 109.5
O9' C73' H73E 109.5
H73D C73' H73E 109.5
O9' C73' H73F 109.5
H73D C73' H73F 109.5
H73E C73' H73F 109.5
O10 C74 H74A 109.5
O10 C74 H74B 109.5
H74A C74 H74B 109.5
O10 C74 H74C 109.5
H74A C74 H74C 109.5
H74B C74 H74C 109.5
O11 C75 H75A 109.5
O11 C75 H75B 109.5
H75A C75 H75B 109.5
O11 C75 H75C 109.5
H75A C75 H75C 109.5
H75B C75 H75C 109.5
Cl3 C1S Cl1 110.2(3)
Cl3 C1S Cl2 111.6(4)
Cl1 C1S Cl2 110.4(3)
Cl3 C1S H1S 108.2
Cl1 C1S H1S 108.2
Cl2 C1S H1S 108.2
Cl3' C1S' Cl1' 108.3(17)
Cl3' C1S' Cl2' 114.3(17)
Cl1' C1S' Cl2' 115.5(17)
Cl3' C1S' H1S' 106.0
Cl1' C1S' H1S' 106.0
Cl2' C1S' H1S' 106.0

loop_
_geom_bond_atom_site_label_1
_geom_bond_atom_site_label_2
_geom_bond_distance
Mn1 N7 1.886(3)
Mn1 N6 1.887(3)
Mn1 N4 1.887(3)
Mn1 N2 1.890(3)
Mn1 O9 2.130(5)
Mn1 O9' 2.160(9)
C1 N1 1.339(4)
C1 N2 1.375(5)
C1 C2 1.465(4)
C2 C3 1.384(5)
C2 C17 1.471(5)
C3 C4 1.430(5)
C3 C24 1.485(4)
C4 N3 1.340(5)
C4 N2 1.376(4)
C5 N3 1.336(4)
C5 N4 1.389(4)
C5 C6 1.435(5)
C6 C7 1.395(5)
C6 C31 1.478(4)
C7 C38 1.458(5)
C7 C8 1.465(4)
C8 N5 1.342(4)
C8 N4 1.366(5)
C9 N6 1.342(5)
C9 N5 1.354(4)
C9 C10 1.448(4)
C10 C11 1.403(5)
C10 C45 1.462(5)
C11 C12 1.431(5)
C11 C52 1.494(4)
C12 N6 1.382(4)
C12 C13 1.438(5)
C13 N7 1.383(4)
C13 C14 1.437(5)
C14 C15 1.394(5)
C14 C59 1.489(4)
C15 C16 1.446(4)
C15 C66 1.467(5)
C16 N7 1.340(5)
C16 N1 1.360(4)
C17 C22 1.399(5)
C17 C18 1.400(5)
C18 C19 1.385(6)
C18 H18 0.9500
C19 C20 1.388(6)
C19 H19 0.9500
C20 O1 1.375(5)
C20 C21 1.384(5)
C21 C22 1.395(6)
C21 H21 0.9500
C22 H22 0.9500
O1 C23 1.431(6)
C23 H23A 0.9800
C23 H23B 0.9800
C23 H23C 0.9800
C24 C25 1.382(7)
C24 C29 1.385(7)
C25 C26 1.391(6)
C25 H25 0.9500
C26 C27 1.383(7)
C26 H26 0.9500
C27 O2 1.375(5)
C27 C28 1.378(7)
C28 C29 1.400(6)
C28 H28 0.9500
C29 H29 0.9500
O2 C30 1.432(8)
C30 H30A 0.9800
C30 H30B 0.9800
C30 H30C 0.9800
C25' C26' 1.391(15)
C25' H25' 0.9500
C26' C27' 1.384(15)
C26' H26' 0.9500
C27' O2' 1.363(14)
C27' C28' 1.377(15)
C28' C29' 1.402(15)
C28' H28' 0.9500
C29' H29' 0.9500
O2' C30' 1.400(17)
C30' H30D 0.9800
C30' H30E 0.9800
C30' H30F 0.9800
C31 C36 1.395(5)
C31 C32 1.396(5)
C32 C33 1.383(4)
C32 H32 0.9500
C33 C34 1.391(5)
C33 H33 0.9500
C34 O3 1.370(4)
C34 C35 1.386(5)
C35 C36 1.394(4)
C35 H35 0.9500
C36 H36 0.9500
O3 C37 1.444(5)
C37 H37A 0.9800
C37 H37B 0.9800
C37 H37C 0.9800
C38 C43 1.400(5)
C38 C39 1.402(5)
C39 C40 1.391(6)
C39 H39 0.9500
C40 C41 1.375(6)
C40 H40 0.9500
C41 O4 1.360(5)
C41 C42 1.410(6)
C42 C43 1.379(5)
C42 H42 0.9500
C43 H43 0.9500
O4 C44 1.465(7)
C44 H44A 0.9800
C44 H44B 0.9800
C44 H44C 0.9800
C45 C50 1.398(5)
C45 C46 1.412(5)
C46 C47 1.367(5)
C46 H46 0.9500
C47 C48 1.387(5)
C47 H47 0.9500
C48 O5 1.360(5)
C48 C49 1.393(6)
C49 C50 1.396(6)
C49 H49 0.9500
C50 H50 0.9500
O5 C51 1.423(5)
C51 H51A 0.9800
C51 H51B 0.9800
C51 H51C 0.9800
C52 C57 1.389(5)
C52 C53 1.392(5)
C53 C54 1.381(4)
C53 H53 0.9500
C54 C55 1.388(6)
C54 H54 0.9500
C55 O6 1.369(4)
C55 C56 1.391(5)
C56 C57 1.394(4)
C56 H56 0.9500
C57 H57 0.9500
O6 C58 1.404(5)
C58 H58A 0.9800
C58 H58B 0.9800
C58 H58C 0.9800
C59 C64 1.391(5)
C59 C60 1.398(5)
C60 C61 1.388(4)
C60 H60 0.9500
C61 C62 1.387(6)
C61 H61 0.9500
C62 O7 1.368(4)
C62 C63 1.385(5)
C63 C64 1.401(4)
C63 H63 0.9500
C64 H64 0.9500
O7 C65 1.427(5)
C65 H65A 0.9800
C65 H65B 0.9800
C65 H65C 0.9800
C66 C71 1.395(5)
C66 C67 1.407(5)
C67 C68 1.386(6)
C67 H67 0.9500
C68 C69 1.377(6)
C68 H68 0.9500
C69 O8 1.369(5)
C69 C70 1.403(5)
C70 C71 1.386(5)
C70 H70 0.9500
C71 H71 0.9500
O8 C72 1.435(5)
C72 H72A 0.9800
C72 H72B 0.9800
C72 H72C 0.9800
O9 C73 1.377(8)
C73 H73A 0.9800
C73 H73B 0.9800
C73 H73C 0.9800
O9' C73' 1.396(16)
C73' H73D 0.9800
C73' H73E 0.9800
C73' H73F 0.9800
O10 C74 1.389(10)
C74 H74A 0.9800
C74 H74B 0.9800
C74 H74C 0.9800
O11 C75 1.344(8)
C75 H75A 0.9800
C75 H75B 0.9800
C75 H75C 0.9800
C1S Cl3 1.742(6)
C1S Cl1 1.764(6)
C1S Cl2 1.775(6)
C1S H1S 1.0000
C1S' Cl3' 1.73(2)
C1S' Cl1' 1.74(2)
C1S' Cl2' 1.77(2)
C1S' H1S' 1.0000
